data_7719190
loop_
_publ_author_name
'Liu, Jia-Wei'
'Wang, Xue-Cheng'
'Wen, Li-Jing'
'Chen, Hao-Yu'
'Ren, Jin-Xia'
'Li, Jie'
'Liu, Chang'
'Li, Yong-Hua'
'Chen, Bo'
'Wang, Shi'
'Zhang, Kenneth Yin'

_publ_section_title
;
 Strategic fluorine atom positioning in carbazolyl oxadiazole derivatives:
 constructing asymmetric Ir(III) complexes for enhanced
 electroluminescence performance.
;
_journal_issue 35
_journal_name_full 'Dalton transactions (Cambridge, England : 2003)'
_journal_page_first 13184
_journal_page_last 13191
_journal_paper_doi 10.1039/d5dt01237f
_journal_volume 54
_journal_year 2025
_chemical_formula_moiety 'C58 H32 F4 Ir N7 O4'
_chemical_formula_sum 'C58 H32 F4 Ir N7 O4'
_chemical_formula_weight 1159.10
_space_group_crystal_system monoclinic
_space_group_IT_number 14
_space_group_name_Hall '-P 2ybc'
_space_group_name_H-M_alt 'P 1 21/c 1'
_atom_sites_solution_hydrogens geom
_audit_creation_date 2024-07-22
_audit_creation_method
;
Olex2 1.5
(compiled 2024.02.16 svn.r378c4104 for OlexSys, GUI svn.r6928)
;
_audit_update_record
;
2024-11-26 deposited with the CCDC.	2025-07-30 downloaded from the CCDC.
;
_cell_angle_alpha 90
_cell_angle_beta 121.61(3)
_cell_angle_gamma 90
_cell_formula_units_Z 4
_cell_length_a 20.018(11)
_cell_length_b 14.807(9)
_cell_length_c 22.779(9)
_cell_measurement_reflns_used 7788
_cell_measurement_temperature 100(2)
_cell_measurement_theta_max 26.3322
_cell_measurement_theta_min 2.4332
_cell_volume 5750(6)
_computing_molecular_graphics 'Olex2 1.5 (Dolomanov et al., 2009)'
_computing_publication_material 'Olex2 1.5 (Dolomanov et al., 2009)'
_computing_structure_refinement 'SHELXL 2013/2 (Sheldrick, 2015)'
_computing_structure_solution 'SHELXS-97 (Sheldrick, 1990)'
_diffrn_ambient_temperature 100.01
_diffrn_measured_fraction_theta_full 0.974
_diffrn_measured_fraction_theta_max 0.999
_diffrn_measurement_device_type 'CCD area detector'
_diffrn_measurement_method 'phi and omega scans'
_diffrn_radiation_monochromator graphite
_diffrn_radiation_type MoK\a
_diffrn_radiation_wavelength 0.71073
_diffrn_reflns_av_R_equivalents 0.1101
_diffrn_reflns_av_unetI/netI 0.1038
_diffrn_reflns_Laue_measured_fraction_full 0.974
_diffrn_reflns_Laue_measured_fraction_max 0.999
_diffrn_reflns_limit_h_max 23
_diffrn_reflns_limit_h_min -21
_diffrn_reflns_limit_k_max 17
_diffrn_reflns_limit_k_min -17
_diffrn_reflns_limit_l_max 27
_diffrn_reflns_limit_l_min -27
_diffrn_reflns_number 35636
_diffrn_reflns_point_group_measured_fraction_full 0.974
_diffrn_reflns_point_group_measured_fraction_max 0.999
_diffrn_reflns_theta_full 25.242
_diffrn_reflns_theta_max 24.999
_diffrn_reflns_theta_min 2.100
_diffrn_source_current 30.0
_diffrn_source_power 1.5
_diffrn_source_voltage 50.0
_exptl_absorpt_coefficient_mu 2.383
_exptl_absorpt_correction_type none
_exptl_crystal_density_diffrn 1.339
_exptl_crystal_density_method 'not measured'
_exptl_crystal_description block
_exptl_crystal_F_000 2296
_refine_diff_density_max 1.789
_refine_diff_density_min -1.672
_refine_diff_density_rms 0.139
_refine_ls_extinction_method none
_refine_ls_goodness_of_fit_ref 1.050
_refine_ls_hydrogen_treatment constr
_refine_ls_matrix_type full
_refine_ls_number_parameters 716
_refine_ls_number_reflns 10127
_refine_ls_number_restraints 393
_refine_ls_restrained_S_all 1.033
_refine_ls_R_factor_all 0.1238
_refine_ls_R_factor_gt 0.0668
_refine_ls_shift/su_max 0.001
_refine_ls_shift/su_mean 0.000
_refine_ls_structure_factor_coef Fsqd
_refine_ls_weighting_details
;
 w=1/[\s^2^(Fo^2^)+(0.0974P)^2^+3.1049P]
 where P=(Fo^2^+2Fc^2^)/3
;
_refine_ls_weighting_scheme calc
_refine_ls_wR_factor_gt 0.1650
_refine_ls_wR_factor_ref 0.1920
_reflns_Friedel_coverage 0.000
_reflns_number_gt 5935
_reflns_number_total 10127
_reflns_threshold_expression 'I > 2\s(I)'
_cod_data_source_file d5dt01237f2.cif
_cod_data_source_block 1
_cod_depositor_comments 'Adding full bibliography for 7719190--7719192.cif.'
_cod_original_cell_volume 5750(5)
_cod_database_code 7719190
_shelxl_version_number 2013-2
_shelx_space_group_comment
;
The symmetry employed for this shelxl refinement is uniquely defined
by the following loop, which should always be used as a source of
symmetry information in preference to the above space-group names.
They are only intended as comments.
;
_olex2_refinement_description
;
1. Restrained distances
 F1-C1 \\sim F1A-C1A
 with sigma of 0.02
 F2-C5 \\sim F2A-C5A
 with sigma of 0.02
 C6-C5 \\sim C6A-C5A
 with sigma of 0.02
 C6-C1 \\sim C6A-C1A
 with sigma of 0.02
 C6-C7 \\sim C6A-C7
 with sigma of 0.02
 C5-C4 \\sim C5A-C4A
 with sigma of 0.02
 C4-C2 \\sim C4A-C2A
 with sigma of 0.02
 C2-C3 \\sim C2A-C3A
 with sigma of 0.02
 C3-C1 \\sim C3A-C1A
 with sigma of 0.02
 F1-C6 \\sim F1A-C6A
 with sigma of 0.04
 F1-C3 \\sim F1A-C3A
 with sigma of 0.04
 F2-C6 \\sim F2A-C6A
 with sigma of 0.04
 F2-C4 \\sim F2A-C4A
 with sigma of 0.04
 C6-C4 \\sim C6A-C4A
 with sigma of 0.04
 C6-C3 \\sim C6A-C3A
 with sigma of 0.04
 C5-C2 \\sim C5A-C2A
 with sigma of 0.04
 C5-C1 \\sim C5A-C1A
 with sigma of 0.04
 C5-C7 \\sim C5A-C7
 with sigma of 0.04
 C4-C3 \\sim C4A-C3A
 with sigma of 0.04
 C2-C1 \\sim C2A-C1A
 with sigma of 0.04
 C1-C7 \\sim C1A-C7
 with sigma of 0.04
2. Rigid bond restraints
 F1, F2, C6, C5, C4, C2, C3, C1, F2A, C6A, C5A, C4A, C2A, C3A, C1A, F1A
 with sigma for 1-2 distances of 0.01 and sigma for 1-3 distances of 0.01
3. Uiso/Uaniso restraints and constraints
F1 \\sim F2 \\sim C6 \\sim C5 \\sim C4 \\sim C2 \\sim C3 \\sim C1 \\sim F2A
\\sim C6A \\sim C5A \\sim C4A \\sim C2A \\sim C3A \\sim C1A \\sim F1A: within
2A with sigma of 0.04 and sigma for terminal atoms of 0.08 within 2A
Uanis(F1) \\sim Ueq, Uanis(F2) \\sim Ueq, Uanis(C6) \\sim Ueq, Uanis(C5) \\sim
Ueq, Uanis(C4) \\sim Ueq, Uanis(C2) \\sim Ueq, Uanis(C3) \\sim Ueq, Uanis(C1)
\\sim Ueq, Uanis(F2A) \\sim Ueq, Uanis(C6A) \\sim Ueq, Uanis(C5A) \\sim Ueq,
Uanis(C4A) \\sim Ueq, Uanis(C2A) \\sim Ueq, Uanis(C3A) \\sim Ueq, Uanis(C1A)
\\sim Ueq, Uanis(F1A) \\sim Ueq: with sigma of 0.01 and sigma for terminal
atoms of 0.02
4. Others
 Sof(F2A)=Sof(C5A)=Sof(C4A)=Sof(H4A)=Sof(C2A)=Sof(H2A)=Sof(C3A)=Sof(H3A)=
 Sof(C1A)=Sof(C6A)=Sof(F1A)=1-FVAR(1)
 Sof(F1)=Sof(F2)=Sof(C6)=Sof(C5)=Sof(C4)=Sof(H4)=Sof(C2)=Sof(H2)=Sof(C3)=
 Sof(H3)=Sof(C1)=FVAR(1)
5.a Aromatic/amide H refined with riding coordinates:
 C4(H4), C2(H2), C3(H3), C11(H11), C14(H14), C15(H15), C16(H16), C17(H17),
 C20(H20), C22(H22), C23(H23), C24(H24), C25(H25), C26(H26), C28(H28), C29(H29),
  C30(H30), C37(H37), C40(H40), C41(H41), C42(H42), C43(H43), C46(H46),
 C48(H48), C49(H49), C50(H50), C51(H51), C52(H52), C53(H53), C54(H54), C55(H55),
  C56(H56), C4A(H4A), C2A(H2A), C3A(H3A)
5.b Fitted hexagon refined as free rotating group:
 C6(C5,C4,C2,C3,C1), C5A(C4A,C2A,C3A,C1A,C6A)
;
_smtbx_masks_void_probe_radius 1.2
_smtbx_masks_void_truncation_radius 1.2
_olex2_submission_special_instructions 'No special instructions were received'

loop_
_space_group_symop_operation_xyz
'x, y, z'
'-x, y+1/2, -z+1/2'
'-x, -y, -z'
'x, -y-1/2, z-1/2'

loop_
_atom_site_label
_atom_site_type_symbol
_atom_site_fract_x
_atom_site_fract_y
_atom_site_fract_z
_atom_site_U_iso_or_equiv
_atom_site_adp_type
_atom_site_occupancy
_atom_site_site_symmetry_order
_atom_site_calc_flag
_atom_site_refinement_flags_posn
_atom_site_refinement_flags_adp
_atom_site_refinement_flags_occupancy
_atom_site_disorder_assembly
_atom_site_disorder_group
Ir1 Ir 0.34876(2) 0.95354(3) 0.19316(2) 0.04617(17) Uani 1 1 d . . . . .
F1 F 0.3789(12) 0.9999(9) -0.0452(8) 0.130(5) Uani 0.675(13) 1 d D U P A 1
F2 F 0.3880(8) 0.6817(8) -0.0099(7) 0.092(4) Uani 0.675(13) 1 d D U P A 1
F3 F 0.4620(4) 1.0818(5) 0.4788(3) 0.078(2) Uani 1 1 d . . . . .
F4 F 0.2051(4) 0.9704(6) 0.3784(4) 0.105(3) Uani 1 1 d . . . . .
O1 O 0.3284(4) 0.7854(5) 0.0428(3) 0.0543(19) Uani 1 1 d . . . . .
O2 O 0.2564(4) 1.0560(4) 0.3020(3) 0.0471(17) Uani 1 1 d . . . . .
O3 O 0.4691(4) 0.9095(5) 0.2563(4) 0.060(2) Uani 1 1 d . . . . .
O4 O 0.5909(4) 0.9487(6) 0.2828(4) 0.077(3) Uani 1 1 d . . . . .
N1 N 0.3831(6) 0.9258(7) 0.0727(5) 0.063(3) Uani 1 1 d . . . . .
N2 N 0.3509(4) 0.9009(6) 0.1121(4) 0.0416(19) Uani 1 1 d . . . . .
N3 N 0.2022(5) 0.5676(6) 0.1590(5) 0.056(3) Uani 1 1 d . . . . .
N4 N 0.3730(5) 0.9858(6) 0.3418(4) 0.053(2) Uani 1 1 d . . . . .
N5 N 0.3323(4) 0.9981(5) 0.2691(4) 0.0392(18) Uani 1 1 d . . . . .
N6 N 0.0240(4) 1.1499(6) 0.0334(4) 0.042(2) Uani 1 1 d . . . . .
N7 N 0.4131(4) 1.0711(6) 0.2033(4) 0.048(2) Uani 1 1 d . . . . .
C6 C 0.3881(9) 0.8395(9) -0.0226(7) 0.071(4) Uani 0.675(13) 1 d DG U P A 1
C5 C 0.4025(11) 0.7534(8) -0.0378(8) 0.074(4) Uani 0.675(13) 1 d DG U P A 1
C4 C 0.4194(10) 0.7414(8) -0.0891(8) 0.091(5) Uani 0.675(13) 1 d DG U P A 1
H4 H 0.4293 0.6825 -0.0995 0.110 Uiso 0.675(13) 1 calc R U P A 1
C2 C 0.4220(10) 0.8155(11) -0.1254(7) 0.101(5) Uani 0.675(13) 1 d DG U P A 1
H2 H 0.4335 0.8073 -0.1605 0.121 Uiso 0.675(13) 1 calc R U P A 1
C3 C 0.4076(11) 0.9016(9) -0.1103(7) 0.099(5) Uani 0.675(13) 1 d DG U P A 1
H3 H 0.4093 0.9523 -0.1350 0.119 Uiso 0.675(13) 1 calc R U P A 1
C1 C 0.3907(10) 0.9136(7) -0.0589(8) 0.095(5) Uani 0.675(13) 1 d DG U P A 1
C7 C 0.3693(6) 0.8550(9) 0.0312(5) 0.058(3) Uani 1 1 d D . . . .
C8 C 0.3202(5) 0.8204(7) 0.0943(5) 0.042(2) Uani 1 1 d . . . . .
C9 C 0.2878(6) 0.7756(7) 0.1300(5) 0.046(3) Uani 1 1 d . . . . .
C10 C 0.2964(5) 0.8325(7) 0.1838(4) 0.041(2) Uani 1 1 d . . . . .
C11 C 0.2732(5) 0.7919(7) 0.2260(5) 0.044(2) Uani 1 1 d . . . . .
H11 H 0.2798 0.8246 0.2646 0.053 Uiso 1 1 calc R U . . .
C12 C 0.2406(5) 0.7046(8) 0.2134(5) 0.048(3) Uani 1 1 d . . . . .
C13 C 0.2143(6) 0.6471(9) 0.2493(5) 0.057(3) Uani 1 1 d . . . . .
C14 C 0.2085(7) 0.6600(9) 0.3077(6) 0.074(4) Uani 1 1 d . . . . .
H14 H 0.2218 0.7162 0.3313 0.088 Uiso 1 1 calc R U . . .
C15 C 0.1827(9) 0.5876(11) 0.3297(8) 0.096(5) Uani 1 1 d . . . . .
H15 H 0.1813 0.5942 0.3705 0.115 Uiso 1 1 calc R U . . .
C16 C 0.1583(9) 0.5036(11) 0.2933(7) 0.089(4) Uani 1 1 d . . . . .
H16 H 0.1379 0.4569 0.3081 0.106 Uiso 1 1 calc R U . . .
C17 C 0.1647(7) 0.4915(10) 0.2357(6) 0.073(4) Uani 1 1 d . . . . .
H17 H 0.1516 0.4353 0.2121 0.088 Uiso 1 1 calc R U . . .
C18 C 0.1910(6) 0.5640(8) 0.2136(6) 0.057(3) Uani 1 1 d . . . . .
C19 C 0.2331(5) 0.6532(7) 0.1583(5) 0.046(3) Uani 1 1 d . . . . .
C20 C 0.2562(5) 0.6897(7) 0.1149(5) 0.045(3) Uani 1 1 d . . . . .
H20 H 0.2504 0.6567 0.0767 0.054 Uiso 1 1 calc R U . . .
C21 C 0.1754(7) 0.4995(9) 0.1048(6) 0.058(3) Uani 1 1 d . . . . .
C22 C 0.2146(8) 0.4148(9) 0.1204(7) 0.066(3) Uani 1 1 d . . . . .
H22 H 0.2599 0.4032 0.1643 0.079 Uiso 1 1 calc R U . . .
C23 C 0.1839(10) 0.3494(11) 0.0684(9) 0.090(5) Uani 1 1 d . . . . .
H23 H 0.2094 0.2925 0.0782 0.108 Uiso 1 1 calc R U . . .
C24 C 0.1214(9) 0.3625(13) 0.0066(9) 0.092(5) Uani 1 1 d . . . . .
H24 H 0.1009 0.3151 -0.0264 0.111 Uiso 1 1 calc R U . . .
C25 C 0.0845(8) 0.4509(13) -0.0098(8) 0.092(5) Uani 1 1 d . . . . .
H25 H 0.0408 0.4621 -0.0548 0.110 Uiso 1 1 calc R U . . .
C26 C 0.1121(7) 0.5195(9) 0.0392(7) 0.069(4) Uani 1 1 d . . . . .
H26 H 0.0886 0.5777 0.0284 0.082 Uiso 1 1 calc R U . . .
C27 C 0.4021(6) 1.0539(8) 0.4852(6) 0.059(3) Uani 1 1 d . . . . .
C28 C 0.4116(7) 1.0556(9) 0.5504(5) 0.067(4) Uani 1 1 d . . . . .
H28 H 0.4596 1.0732 0.5903 0.081 Uiso 1 1 calc R U . . .
C29 C 0.3457(8) 1.0296(9) 0.5537(6) 0.075(4) Uani 1 1 d . . . . .
H29 H 0.3488 1.0317 0.5967 0.090 Uiso 1 1 calc R U . . .
C30 C 0.2772(7) 1.0013(10) 0.4961(6) 0.074(4) Uani 1 1 d . . . . .
H30 H 0.2335 0.9839 0.4991 0.089 Uiso 1 1 calc R U . . .
C31 C 0.2733(7) 0.9986(10) 0.4351(6) 0.069(3) Uani 1 1 d . . . . .
C32 C 0.3335(6) 1.0277(7) 0.4259(5) 0.048(3) Uani 1 1 d . . . . .
C33 C 0.3257(5) 1.0217(7) 0.3582(5) 0.046(3) Uani 1 1 d . . . . .
C34 C 0.2655(5) 1.0363(7) 0.2487(5) 0.042(2) Uani 1 1 d . . . . .
C35 C 0.2114(5) 1.0500(7) 0.1758(4) 0.039(2) Uani 1 1 d . . . . .
C36 C 0.2403(5) 1.0090(7) 0.1367(5) 0.039(2) Uani 1 1 d . . . . .
C37 C 0.1927(5) 1.0179(7) 0.0646(5) 0.043(2) Uani 1 1 d . . . . .
H37 H 0.2093 0.9926 0.0359 0.051 Uiso 1 1 calc R U . . .
C38 C 0.1216(5) 1.0635(6) 0.0352(5) 0.040(2) Uani 1 1 d . . . . .
C39 C 0.0594(5) 1.0824(7) -0.0375(5) 0.042(2) Uani 1 1 d . . . . .
C40 C 0.0502(6) 1.0562(8) -0.0990(5) 0.056(3) Uani 1 1 d . . . . .
H40 H 0.0882 1.0196 -0.1006 0.067 Uiso 1 1 calc R U . . .
C41 C -0.0185(6) 1.0860(9) -0.1603(5) 0.066(3) Uani 1 1 d . . . . .
H41 H -0.0269 1.0695 -0.2040 0.079 Uiso 1 1 calc R U . . .
C42 C -0.0730(6) 1.1390(9) -0.1566(6) 0.068(3) Uani 1 1 d . . . . .
H42 H -0.1180 1.1591 -0.1982 0.082 Uiso 1 1 calc R U . . .
C43 C -0.0643(5) 1.1638(7) -0.0943(4) 0.049(3) Uani 1 1 d . . . . .
H43 H -0.1024 1.2002 -0.0927 0.058 Uiso 1 1 calc R U . . .
C44 C 0.0012(5) 1.1342(7) -0.0349(5) 0.040(2) Uani 1 1 d . . . . .
C45 C 0.0955(5) 1.1057(6) 0.0756(5) 0.041(2) Uani 1 1 d . . . . .
C46 C 0.1403(5) 1.0988(7) 0.1485(5) 0.042(2) Uani 1 1 d . . . . .
H46 H 0.1238 1.1251 0.1769 0.050 Uiso 1 1 calc R U . . .
C47 C -0.0145(5) 1.2051(7) 0.0573(5) 0.043(2) Uani 1 1 d . . . . .
C48 C -0.0916(6) 1.1913(7) 0.0380(5) 0.052(3) Uani 1 1 d . . . . .
H48 H -0.1206 1.1436 0.0072 0.062 Uiso 1 1 calc R U . . .
C49 C -0.1279(6) 1.2471(9) 0.0634(6) 0.062(3) Uani 1 1 d . . . . .
H49 H -0.1814 1.2370 0.0485 0.075 Uiso 1 1 calc R U . . .
C50 C -0.0869(6) 1.3172(9) 0.1103(6) 0.073(4) Uani 1 1 d . . . . .
H50 H -0.1114 1.3530 0.1284 0.088 Uiso 1 1 calc R U . . .
C51 C -0.0101(7) 1.3327(9) 0.1294(6) 0.071(4) Uani 1 1 d . . . . .
H51 H 0.0175 1.3818 0.1593 0.086 Uiso 1 1 calc R U . . .
C52 C 0.0283(6) 1.2784(8) 0.1061(6) 0.062(3) Uani 1 1 d . . . . .
H52 H 0.0819 1.2889 0.1217 0.074 Uiso 1 1 calc R U . . .
C53 C 0.3844(7) 1.1546(8) 0.1817(6) 0.064(3) Uani 1 1 d . . . . .
H53 H 0.3291 1.1620 0.1534 0.077 Uiso 1 1 calc R U . . .
C54 C 0.4326(8) 1.2319(9) 0.1992(8) 0.090(5) Uani 1 1 d . . . . .
H54 H 0.4125 1.2917 0.1883 0.108 Uiso 1 1 calc R U . . .
C55 C 0.5151(9) 1.2116(13) 0.2352(9) 0.115(6) Uani 1 1 d . . . . .
H55 H 0.5510 1.2603 0.2480 0.138 Uiso 1 1 calc R U . . .
C56 C 0.5442(8) 1.1274(11) 0.2516(8) 0.098(5) Uani 1 1 d . . . . .
H56 H 0.5987 1.1161 0.2720 0.118 Uiso 1 1 calc R U . . .
C57 C 0.4929(6) 1.0590(8) 0.2379(6) 0.058(3) Uani 1 1 d . . . . .
C58 C 0.5203(6) 0.9645(9) 0.2593(5) 0.056(3) Uani 1 1 d . . . . .
F2A F 0.334(2) 0.695(2) -0.0490(17) 0.126(9) Uani 0.325(13) 1 d D U P A 2
C5A C 0.383(2) 0.7562(16) -0.0503(19) 0.088(6) Uani 0.325(13) 1 d DG U P A 2
C4A C 0.417(2) 0.7381(16) -0.0890(17) 0.097(7) Uani 0.325(13) 1 d DG U P A 2
H4A H 0.4092 0.6810 -0.1107 0.116 Uiso 0.325(13) 1 calc R U P A 2
C2A C 0.4623(18) 0.803(2) -0.0959(15) 0.098(7) Uani 0.325(13) 1 d DG U P A 2
H2A H 0.4854 0.7910 -0.1224 0.118 Uiso 0.325(13) 1 calc R U P A 2
C3A C 0.4738(19) 0.8869(18) -0.0642(17) 0.099(7) Uani 0.325(13) 1 d DG U P A 2
H3A H 0.5047 0.9316 -0.0689 0.118 Uiso 0.325(13) 1 calc R U P A 2
C1A C 0.4400(19) 0.9051(14) -0.0255(15) 0.094(6) Uani 0.325(13) 1 d DG U P A 2
C6A C 0.395(2) 0.8398(16) -0.0186(16) 0.084(6) Uani 0.325(13) 1 d DG U P A 2
F1A F 0.448(2) 0.9909(17) -0.0008(18) 0.116(8) Uani 0.325(13) 1 d D U P A 2

loop_
_atom_site_aniso_label
_atom_site_aniso_U_11
_atom_site_aniso_U_22
_atom_site_aniso_U_33
_atom_site_aniso_U_23
_atom_site_aniso_U_13
_atom_site_aniso_U_12
Ir1 0.0343(2) 0.0607(3) 0.0368(2) -0.0013(2) 0.01403(17) 0.0051(2)
F1 0.189(14) 0.098(7) 0.107(10) 0.002(7) 0.079(9) 0.002(9)
F2 0.104(9) 0.084(7) 0.127(10) 0.007(7) 0.088(8) 0.017(6)
F3 0.057(4) 0.134(6) 0.044(3) -0.005(4) 0.026(3) -0.028(4)
F4 0.064(5) 0.183(9) 0.057(4) 0.008(5) 0.025(4) -0.049(5)
O1 0.045(4) 0.071(5) 0.043(4) -0.010(4) 0.020(3) -0.006(4)
O2 0.045(4) 0.063(5) 0.034(3) 0.003(3) 0.022(3) 0.008(3)
O3 0.044(4) 0.073(5) 0.052(5) 0.005(4) 0.018(4) 0.009(4)
O4 0.035(4) 0.121(8) 0.064(5) -0.015(5) 0.018(4) 0.014(4)
N1 0.068(6) 0.070(7) 0.060(6) -0.001(5) 0.039(5) -0.007(5)
N2 0.044(5) 0.040(5) 0.039(4) 0.001(4) 0.021(4) 0.005(4)
N3 0.043(5) 0.077(8) 0.051(5) -0.013(5) 0.026(4) -0.003(4)
N4 0.036(5) 0.079(7) 0.045(5) -0.004(5) 0.021(4) -0.002(4)
N5 0.042(5) 0.043(5) 0.028(4) 0.002(4) 0.015(4) 0.005(4)
N6 0.030(4) 0.058(6) 0.035(4) -0.001(4) 0.016(4) 0.015(4)
N7 0.031(4) 0.070(7) 0.038(4) -0.011(4) 0.014(4) 0.002(4)
C6 0.076(8) 0.083(6) 0.066(7) -0.008(6) 0.044(6) -0.008(6)
C5 0.068(8) 0.082(7) 0.077(7) -0.013(6) 0.041(6) -0.003(6)
C4 0.102(9) 0.103(8) 0.086(8) -0.006(6) 0.060(6) 0.004(7)
C2 0.107(9) 0.103(8) 0.094(8) 0.002(6) 0.054(7) -0.001(7)
C3 0.116(9) 0.109(7) 0.088(8) 0.010(6) 0.064(7) -0.005(7)
C1 0.111(9) 0.097(7) 0.084(8) 0.007(6) 0.055(7) -0.005(7)
C7 0.040(6) 0.082(9) 0.052(6) -0.008(7) 0.024(5) -0.013(6)
C8 0.034(5) 0.063(8) 0.033(5) -0.003(5) 0.019(4) 0.011(5)
C9 0.042(6) 0.058(7) 0.038(6) -0.001(5) 0.022(5) 0.003(5)
C10 0.025(5) 0.063(7) 0.026(5) 0.018(5) 0.008(4) 0.018(4)
C11 0.045(6) 0.049(7) 0.034(5) -0.002(5) 0.017(5) 0.010(5)
C12 0.037(6) 0.074(8) 0.029(5) 0.006(5) 0.013(5) 0.015(5)
C13 0.057(7) 0.080(9) 0.042(6) -0.005(6) 0.030(6) -0.005(6)
C14 0.091(9) 0.077(10) 0.071(8) 0.007(7) 0.055(8) -0.011(7)
C15 0.129(13) 0.107(12) 0.084(10) -0.017(9) 0.078(10) -0.022(10)
C16 0.122(13) 0.093(11) 0.065(9) -0.010(8) 0.059(9) -0.026(9)
C17 0.081(9) 0.085(10) 0.072(8) -0.013(7) 0.052(8) -0.017(7)
C18 0.058(7) 0.066(9) 0.058(7) -0.001(6) 0.038(6) -0.007(6)
C19 0.033(5) 0.054(7) 0.044(6) 0.008(5) 0.014(5) -0.003(5)
C20 0.035(5) 0.069(8) 0.030(5) 0.005(5) 0.016(4) 0.007(5)
C21 0.051(7) 0.065(8) 0.069(8) -0.004(7) 0.040(7) -0.010(6)
C22 0.071(8) 0.065(8) 0.088(9) -0.009(8) 0.061(8) -0.010(7)
C23 0.101(12) 0.098(12) 0.115(12) -0.024(11) 0.087(11) -0.001(10)
C24 0.088(11) 0.109(13) 0.105(12) -0.052(11) 0.068(10) -0.036(10)
C25 0.060(8) 0.146(16) 0.082(10) -0.037(11) 0.047(8) -0.032(10)
C26 0.057(8) 0.084(10) 0.077(9) -0.018(8) 0.043(7) -0.021(7)
C27 0.045(6) 0.086(9) 0.053(6) 0.000(6) 0.031(5) -0.015(6)
C28 0.051(7) 0.111(11) 0.036(6) -0.010(6) 0.021(5) -0.015(7)
C29 0.076(9) 0.112(12) 0.041(6) 0.001(7) 0.034(7) 0.024(8)
C30 0.066(8) 0.113(11) 0.057(8) 0.031(8) 0.041(7) 0.007(8)
C31 0.047(7) 0.107(10) 0.048(7) 0.018(7) 0.021(6) 0.000(7)
C32 0.041(6) 0.069(8) 0.037(5) 0.003(5) 0.021(5) 0.006(5)
C33 0.028(5) 0.061(8) 0.035(5) 0.013(5) 0.007(4) -0.004(5)
C34 0.034(5) 0.057(7) 0.032(5) 0.002(5) 0.016(4) 0.001(5)
C35 0.031(5) 0.057(6) 0.026(4) -0.005(5) 0.013(4) -0.002(5)
C36 0.037(5) 0.047(6) 0.036(5) 0.000(5) 0.020(5) -0.001(4)
C37 0.036(5) 0.054(7) 0.033(5) -0.001(5) 0.015(4) 0.010(4)
C38 0.039(5) 0.050(7) 0.032(5) 0.000(4) 0.021(4) -0.002(4)
C39 0.030(5) 0.054(6) 0.037(5) -0.001(5) 0.015(4) -0.001(4)
C40 0.046(6) 0.082(9) 0.041(6) 0.006(6) 0.024(5) 0.019(6)
C41 0.042(6) 0.120(11) 0.032(6) 0.005(6) 0.016(5) 0.005(7)
C42 0.040(6) 0.094(10) 0.061(7) 0.025(7) 0.020(6) 0.022(6)
C43 0.041(6) 0.070(8) 0.029(5) 0.007(5) 0.014(5) 0.015(5)
C44 0.038(5) 0.043(6) 0.036(5) -0.003(5) 0.017(4) -0.004(4)
C45 0.036(5) 0.042(6) 0.046(6) -0.005(5) 0.023(5) -0.003(4)
C46 0.038(5) 0.054(7) 0.032(5) 0.000(5) 0.018(4) 0.003(5)
C47 0.035(5) 0.058(7) 0.034(5) 0.008(5) 0.017(4) -0.002(5)
C48 0.045(6) 0.055(7) 0.049(6) -0.002(5) 0.020(5) -0.007(5)
C49 0.035(6) 0.099(10) 0.061(7) 0.021(7) 0.031(6) 0.018(6)
C50 0.044(7) 0.116(11) 0.049(7) -0.031(7) 0.017(6) 0.019(7)
C51 0.054(7) 0.093(10) 0.057(7) -0.034(7) 0.022(6) -0.003(6)
C52 0.052(7) 0.078(9) 0.074(8) -0.006(7) 0.045(6) -0.001(6)
C53 0.065(8) 0.062(9) 0.067(8) -0.006(7) 0.037(7) 0.015(7)
C54 0.079(10) 0.060(9) 0.138(13) -0.014(9) 0.061(10) -0.028(7)
C55 0.062(10) 0.119(15) 0.160(16) -0.037(13) 0.055(11) -0.036(10)
C56 0.053(8) 0.078(11) 0.132(14) -0.034(10) 0.026(9) -0.008(8)
C57 0.043(6) 0.070(9) 0.062(7) -0.017(6) 0.029(6) 0.007(6)
C58 0.036(6) 0.090(10) 0.033(5) -0.020(6) 0.013(5) 0.005(6)
F2A 0.137(17) 0.130(14) 0.119(17) -0.001(13) 0.074(13) -0.029(12)
C5A 0.085(10) 0.090(9) 0.088(10) -0.003(7) 0.045(7) 0.003(7)
C4A 0.102(10) 0.100(10) 0.093(10) -0.006(8) 0.054(7) 0.003(7)
C2A 0.097(10) 0.103(10) 0.102(10) -0.001(7) 0.057(8) 0.005(7)
C3A 0.103(10) 0.107(9) 0.097(10) -0.003(7) 0.061(7) -0.005(8)
C1A 0.098(10) 0.097(9) 0.093(10) 0.001(7) 0.053(7) -0.001(7)
C6A 0.084(10) 0.095(9) 0.077(10) 0.000(7) 0.044(7) 0.004(7)
F1A 0.153(17) 0.109(11) 0.130(16) -0.013(11) 0.104(13) -0.014(12)

loop_
_atom_type_symbol
_atom_type_description
_atom_type_scat_dispersion_real
_atom_type_scat_dispersion_imag
_atom_type_scat_source
C C 0.0033 0.0016 'International Tables Vol C Tables 4.2.6.8 and 6.1.1.4'
H H 0.0000 0.0000 'International Tables Vol C Tables 4.2.6.8 and 6.1.1.4'
F F 0.0171 0.0103 'International Tables Vol C Tables 4.2.6.8 and 6.1.1.4'
Ir Ir -1.4442 7.9887 'International Tables Vol C Tables 4.2.6.8 and 6.1.1.4'
N N 0.0061 0.0033 'International Tables Vol C Tables 4.2.6.8 and 6.1.1.4'
O O 0.0106 0.0060 'International Tables Vol C Tables 4.2.6.8 and 6.1.1.4'

loop_
_geom_angle_atom_site_label_1
_geom_angle_atom_site_label_2
_geom_angle_atom_site_label_3
_geom_angle
_geom_angle_site_symmetry_1
_geom_angle_site_symmetry_3
_geom_angle_publ_flag
N2 Ir1 O3 86.7(3) . . ?
N2 Ir1 N5 172.2(3) . . ?
N2 Ir1 N7 96.6(3) . . ?
N2 Ir1 C10 79.7(4) . . ?
N2 Ir1 C36 96.0(3) . . ?
N5 Ir1 O3 98.8(3) . . ?
N5 Ir1 N7 90.0(3) . . ?
N7 Ir1 O3 76.8(3) . . ?
C10 Ir1 O3 97.9(3) . . ?
C10 Ir1 N5 94.1(3) . . ?
C10 Ir1 N7 173.8(3) . . ?
C36 Ir1 O3 173.7(3) . . ?
C36 Ir1 N5 79.1(3) . . ?
C36 Ir1 N7 97.2(3) . . ?
C36 Ir1 C10 88.2(4) . . ?
C8 O1 C7 103.0(8) . . ?
C34 O2 C33 101.9(7) . . ?
C58 O3 Ir1 115.2(7) . . ?
C7 N1 N2 104.7(9) . . ?
N1 N2 Ir1 136.0(7) . . ?
C8 N2 Ir1 113.8(6) . . ?
C8 N2 N1 110.0(8) . . ?
C18 N3 C19 108.8(9) . . ?
C18 N3 C21 125.2(9) . . ?
C19 N3 C21 125.4(9) . . ?
C33 N4 N5 102.9(8) . . ?
N4 N5 Ir1 134.4(6) . . ?
C34 N5 Ir1 115.8(6) . . ?
C34 N5 N4 109.1(7) . . ?
C44 N6 C45 107.9(7) . . ?
C44 N6 C47 126.9(8) . . ?
C45 N6 C47 125.0(7) . . ?
C53 N7 Ir1 127.0(7) . . ?
C53 N7 C57 118.4(10) . . ?
C57 N7 Ir1 114.6(8) . . ?
C5 C6 C1 120.0 . . ?
C5 C6 C7 121.7(10) . . ?
C1 C6 C7 118.3(10) . . ?
F2 C5 C6 118.9(9) . . ?
F2 C5 C4 120.3(9) . . ?
C4 C5 C6 120.0 . . ?
C5 C4 H4 120.0 . . ?
C5 C4 C2 120.0 . . ?
C2 C4 H4 120.0 . . ?
C4 C2 H2 120.0 . . ?
C4 C2 C3 120.0 . . ?
C3 C2 H2 120.0 . . ?
C2 C3 H3 120.0 . . ?
C1 C3 C2 120.0 . . ?
C1 C3 H3 120.0 . . ?
F1 C1 C6 122.6(10) . . ?
F1 C1 C3 117.4(10) . . ?
C3 C1 C6 120.0 . . ?
O1 C7 C6 117.6(10) . . ?
O1 C7 C6A 119.6(12) . . ?
N1 C7 O1 111.0(9) . . ?
N1 C7 C6 131.4(11) . . ?
N1 C7 C6A 129.3(13) . . ?
O1 C8 C9 126.9(10) . . ?
N2 C8 O1 111.4(9) . . ?
N2 C8 C9 121.6(9) . . ?
C10 C9 C8 109.0(9) . . ?
C20 C9 C8 124.5(9) . . ?
C20 C9 C10 126.4(9) . . ?
C9 C10 Ir1 115.9(7) . . ?
C11 C10 Ir1 130.1(7) . . ?
C11 C10 C9 113.8(9) . . ?
C10 C11 H11 118.7 . . ?
C10 C11 C12 122.5(9) . . ?
C12 C11 H11 118.7 . . ?
C11 C12 C13 133.4(10) . . ?
C19 C12 C11 120.0(9) . . ?
C19 C12 C13 106.4(10) . . ?
C14 C13 C12 133.2(11) . . ?
C14 C13 C18 119.8(11) . . ?
C18 C13 C12 107.0(9) . . ?
C13 C14 H14 121.1 . . ?
C15 C14 C13 117.8(12) . . ?
C15 C14 H14 121.1 . . ?
C14 C15 H15 118.7 . . ?
C14 C15 C16 122.6(12) . . ?
C16 C15 H15 118.7 . . ?
C15 C16 H16 120.5 . . ?
C17 C16 C15 119.0(13) . . ?
C17 C16 H16 120.5 . . ?
C16 C17 H17 120.8 . . ?
C16 C17 C18 118.5(13) . . ?
C18 C17 H17 120.8 . . ?
N3 C18 C13 109.1(9) . . ?
N3 C18 C17 128.7(11) . . ?
C17 C18 C13 122.2(11) . . ?
C12 C19 N3 108.7(9) . . ?
C20 C19 N3 131.3(10) . . ?
C20 C19 C12 120.0(10) . . ?
C9 C20 C19 117.1(9) . . ?
C9 C20 H20 121.4 . . ?
C19 C20 H20 121.4 . . ?
C22 C21 N3 119.1(11) . . ?
C26 C21 N3 119.0(11) . . ?
C26 C21 C22 121.9(12) . . ?
C21 C22 H22 121.3 . . ?
C23 C22 C21 117.3(13) . . ?
C23 C22 H22 121.3 . . ?
C22 C23 H23 118.2 . . ?
C24 C23 C22 123.5(16) . . ?
C24 C23 H23 118.2 . . ?
C23 C24 H24 120.8 . . ?
C23 C24 C25 118.5(15) . . ?
C25 C24 H24 120.8 . . ?
C24 C25 H25 119.4 . . ?
C26 C25 C24 121.1(15) . . ?
C26 C25 H25 119.4 . . ?
C21 C26 H26 121.3 . . ?
C25 C26 C21 117.4(14) . . ?
C25 C26 H26 121.3 . . ?
F3 C27 C28 118.5(9) . . ?
F3 C27 C32 117.7(9) . . ?
C32 C27 C28 123.8(10) . . ?
C27 C28 H28 121.9 . . ?
C27 C28 C29 116.2(10) . . ?
C29 C28 H28 121.9 . . ?
C28 C29 H29 119.2 . . ?
C30 C29 C28 121.5(10) . . ?
C30 C29 H29 119.2 . . ?
C29 C30 H30 120.6 . . ?
C31 C30 C29 118.9(11) . . ?
C31 C30 H30 120.6 . . ?
F4 C31 C32 117.9(10) . . ?
C30 C31 F4 118.3(11) . . ?
C30 C31 C32 123.7(11) . . ?
C27 C32 C31 115.7(9) . . ?
C27 C32 C33 123.2(9) . . ?
C31 C32 C33 120.9(9) . . ?
O2 C33 C32 116.5(9) . . ?
N4 C33 O2 114.1(8) . . ?
N4 C33 C32 129.3(9) . . ?
O2 C34 C35 129.0(8) . . ?
N5 C34 O2 111.9(8) . . ?
N5 C34 C35 119.1(8) . . ?
C36 C35 C34 110.6(8) . . ?
C46 C35 C34 123.6(8) . . ?
C46 C35 C36 125.8(8) . . ?
C35 C36 Ir1 115.3(6) . . ?
C37 C36 Ir1 128.4(7) . . ?
C37 C36 C35 116.2(8) . . ?
C36 C37 H37 119.9 . . ?
C38 C37 C36 120.2(9) . . ?
C38 C37 H37 119.9 . . ?
C37 C38 C39 132.7(9) . . ?
C37 C38 C45 122.2(8) . . ?
C45 C38 C39 105.1(8) . . ?
C40 C39 C38 132.1(9) . . ?
C40 C39 C44 121.5(9) . . ?
C44 C39 C38 106.4(8) . . ?
C39 C40 H40 121.4 . . ?
C39 C40 C41 117.2(10) . . ?
C41 C40 H40 121.4 . . ?
C40 C41 H41 119.8 . . ?
C42 C41 C40 120.3(10) . . ?
C42 C41 H41 119.8 . . ?
C41 C42 H42 118.9 . . ?
C41 C42 C43 122.2(10) . . ?
C43 C42 H42 118.9 . . ?
C42 C43 H43 121.1 . . ?
C44 C43 C42 117.9(9) . . ?
C44 C43 H43 121.1 . . ?
N6 C44 C39 109.9(8) . . ?
C43 C44 N6 129.2(9) . . ?
C43 C44 C39 120.8(9) . . ?
N6 C45 C38 110.6(8) . . ?
N6 C45 C46 129.0(8) . . ?
C46 C45 C38 120.4(8) . . ?
C35 C46 C45 115.1(8) . . ?
C35 C46 H46 122.4 . . ?
C45 C46 H46 122.4 . . ?
N6 C47 C52 120.0(8) . . ?
C48 C47 N6 122.5(9) . . ?
C48 C47 C52 117.5(9) . . ?
C47 C48 H48 119.5 . . ?
C47 C48 C49 120.9(10) . . ?
C49 C48 H48 119.5 . . ?
C48 C49 H49 119.2 . . ?
C50 C49 C48 121.7(10) . . ?
C50 C49 H49 119.2 . . ?
C49 C50 H50 120.9 . . ?
C51 C50 C49 118.1(10) . . ?
C51 C50 H50 120.9 . . ?
C50 C51 H51 119.0 . . ?
C50 C51 C52 122.0(11) . . ?
C52 C51 H51 119.0 . . ?
C47 C52 H52 120.2 . . ?
C51 C52 C47 119.7(10) . . ?
C51 C52 H52 120.2 . . ?
N7 C53 H53 118.5 . . ?
N7 C53 C54 122.9(12) . . ?
C54 C53 H53 118.5 . . ?
C53 C54 H54 123.1 . . ?
C53 C54 C55 113.7(13) . . ?
C55 C54 H54 123.1 . . ?
C54 C55 H55 118.2 . . ?
C56 C55 C54 123.6(14) . . ?
C56 C55 H55 118.2 . . ?
C55 C56 H56 121.2 . . ?
C55 C56 C57 117.7(13) . . ?
C57 C56 H56 121.2 . . ?
N7 C57 C58 115.4(10) . . ?
C56 C57 N7 123.1(12) . . ?
C56 C57 C58 121.5(11) . . ?
O3 C58 C57 115.6(9) . . ?
O4 C58 O3 126.9(12) . . ?
O4 C58 C57 117.3(11) . . ?
F2A C5A C4A 119.4(16) . . ?
F2A C5A C6A 120.3(16) . . ?
C4A C5A C6A 120.0 . . ?
C5A C4A H4A 120.0 . . ?
C5A C4A C2A 120.0 . . ?
C2A C4A H4A 120.0 . . ?
C4A C2A H2A 120.0 . . ?
C3A C2A C4A 120.0 . . ?
C3A C2A H2A 120.0 . . ?
C2A C3A H3A 120.0 . . ?
C2A C3A C1A 120.0 . . ?
C1A C3A H3A 120.0 . . ?
C6A C1A C3A 120.0 . . ?
F1A C1A C3A 117.1(15) . . ?
F1A C1A C6A 122.6(15) . . ?
C5A C6A C7 120.3(14) . . ?
C1A C6A C7 119.1(14) . . ?
C1A C6A C5A 120.0 . . ?

loop_
_geom_bond_atom_site_label_1
_geom_bond_atom_site_label_2
_geom_bond_distance
_geom_bond_site_symmetry_2
_geom_bond_publ_flag
Ir1 O3 2.159(7) . ?
Ir1 N2 2.025(8) . ?
Ir1 N5 2.033(7) . ?
Ir1 N7 2.104(9) . ?
Ir1 C10 2.030(10) . ?
Ir1 C36 2.029(9) . ?
F1 C1 1.364(14) . ?
F2 C5 1.345(13) . ?
F3 C27 1.346(11) . ?
F4 C31 1.363(13) . ?
O1 C7 1.425(12) . ?
O1 C8 1.369(10) . ?
O2 C33 1.399(11) . ?
O2 C34 1.351(11) . ?
O3 C58 1.284(13) . ?
O4 C58 1.242(12) . ?
N1 N2 1.400(11) . ?
N1 C7 1.341(14) . ?
N2 C8 1.303(12) . ?
N3 C18 1.376(13) . ?
N3 C19 1.414(13) . ?
N3 C21 1.460(14) . ?
N4 N5 1.423(10) . ?
N4 C33 1.299(12) . ?
N5 C34 1.293(11) . ?
N6 C44 1.393(11) . ?
N6 C45 1.399(11) . ?
N6 C47 1.413(12) . ?
N7 C53 1.343(13) . ?
N7 C57 1.375(13) . ?
C6 C5 1.3900 . ?
C6 C1 1.3900 . ?
C6 C7 1.476(13) . ?
C5 C4 1.3900 . ?
C4 H4 0.9500 . ?
C4 C2 1.3900 . ?
C2 H2 0.9500 . ?
C2 C3 1.3900 . ?
C3 H3 0.9500 . ?
C3 C1 1.3900 . ?
C7 C6A 1.481(16) . ?
C8 C9 1.441(13) . ?
C9 C10 1.422(13) . ?
C9 C20 1.381(14) . ?
C10 C11 1.403(13) . ?
C11 H11 0.9500 . ?
C11 C12 1.408(14) . ?
C12 C13 1.457(14) . ?
C12 C19 1.407(14) . ?
C13 C14 1.406(14) . ?
C13 C18 1.413(15) . ?
C14 H14 0.9500 . ?
C14 C15 1.393(17) . ?
C15 H15 0.9500 . ?
C15 C16 1.43(2) . ?
C16 H16 0.9500 . ?
C16 C17 1.394(16) . ?
C17 H17 0.9500 . ?
C17 C18 1.402(16) . ?
C19 C20 1.403(13) . ?
C20 H20 0.9500 . ?
C21 C22 1.423(17) . ?
C21 C26 1.392(16) . ?
C22 H22 0.9500 . ?
C22 C23 1.397(18) . ?
C23 H23 0.9500 . ?
C23 C24 1.319(19) . ?
C24 H24 0.9500 . ?
C24 C25 1.45(2) . ?
C25 H25 0.9500 . ?
C25 C26 1.392(18) . ?
C26 H26 0.9500 . ?
C27 C28 1.394(14) . ?
C27 C32 1.384(14) . ?
C28 H28 0.9500 . ?
C28 C29 1.413(16) . ?
C29 H29 0.9500 . ?
C29 C30 1.375(16) . ?
C30 H30 0.9500 . ?
C30 C31 1.349(15) . ?
C31 C32 1.396(15) . ?
C32 C33 1.471(13) . ?
C34 C35 1.444(12) . ?
C35 C36 1.427(13) . ?
C35 C46 1.417(13) . ?
C36 C37 1.409(12) . ?
C37 H37 0.9500 . ?
C37 C38 1.390(13) . ?
C38 C39 1.486(12) . ?
C38 C45 1.421(12) . ?
C39 C40 1.370(13) . ?
C39 C44 1.421(13) . ?
C40 H40 0.9500 . ?
C40 C41 1.423(14) . ?
C41 H41 0.9500 . ?
C41 C42 1.382(15) . ?
C42 H42 0.9500 . ?
C42 C43 1.387(14) . ?
C43 H43 0.9500 . ?
C43 C44 1.372(12) . ?
C45 C46 1.418(12) . ?
C46 H46 0.9500 . ?
C47 C48 1.380(13) . ?
C47 C52 1.466(15) . ?
C48 H48 0.9500 . ?
C48 C49 1.409(14) . ?
C49 H49 0.9500 . ?
C49 C50 1.404(16) . ?
C50 H50 0.9500 . ?
C50 C51 1.381(15) . ?
C51 H51 0.9500 . ?
C51 C52 1.395(14) . ?
C52 H52 0.9500 . ?
C53 H53 0.9500 . ?
C53 C54 1.414(16) . ?
C54 H54 0.9500 . ?
C54 C55 1.439(19) . ?
C55 H55 0.9500 . ?
C55 C56 1.34(2) . ?
C56 H56 0.9500 . ?
C56 C57 1.356(17) . ?
C57 C58 1.488(16) . ?
F2A C5A 1.355(18) . ?
C5A C4A 1.3900 . ?
C5A C6A 1.3900 . ?
C4A H4A 0.9500 . ?
C4A C2A 1.3900 . ?
C2A H2A 0.9500 . ?
C2A C3A 1.3900 . ?
C3A H3A 0.9500 . ?
C3A C1A 1.3900 . ?
C1A C6A 1.3900 . ?
C1A F1A 1.366(18) . ?

loop_
_geom_torsion_atom_site_label_1
_geom_torsion_atom_site_label_2
_geom_torsion_atom_site_label_3
_geom_torsion_atom_site_label_4
_geom_torsion
_geom_torsion_site_symmetry_1
_geom_torsion_site_symmetry_2
_geom_torsion_site_symmetry_3
_geom_torsion_site_symmetry_4
_geom_torsion_publ_flag
Ir1 O3 C58 O4 -167.9(8) . . . . ?
Ir1 O3 C58 C57 18.0(11) . . . . ?
Ir1 N2 C8 O1 -175.5(5) . . . . ?
Ir1 N2 C8 C9 0.5(11) . . . . ?
Ir1 N5 C34 O2 174.1(6) . . . . ?
Ir1 N5 C34 C35 -4.4(12) . . . . ?
Ir1 N7 C53 C54 170.8(9) . . . . ?
Ir1 N7 C57 C56 -177.7(11) . . . . ?
Ir1 N7 C57 C58 2.9(11) . . . . ?
Ir1 C10 C11 C12 -176.9(7) . . . . ?
Ir1 C36 C37 C38 -175.7(7) . . . . ?
F2 C5 C4 C2 169.7(17) . . . . ?
F3 C27 C28 C29 177.2(11) . . . . ?
F3 C27 C32 C31 179.5(11) . . . . ?
F3 C27 C32 C33 5.3(17) . . . . ?
F4 C31 C32 C27 -178.7(11) . . . . ?
F4 C31 C32 C33 -4.4(18) . . . . ?
O1 C7 C6A C5A -4(3) . . . . ?
O1 C7 C6A C1A -174.9(17) . . . . ?
O1 C8 C9 C10 174.9(8) . . . . ?
O1 C8 C9 C20 -3.0(15) . . . . ?
O2 C34 C35 C36 -172.5(10) . . . . ?
O2 C34 C35 C46 8.3(17) . . . . ?
N1 N2 C8 O1 -0.4(11) . . . . ?
N1 N2 C8 C9 175.6(8) . . . . ?
N1 C7 C6A C5A 171.3(17) . . . . ?
N1 C7 C6A C1A 1(4) . . . . ?
N2 N1 C7 O1 0.5(12) . . . . ?
N2 N1 C7 C6 179.4(13) . . . . ?
N2 N1 C7 C6A -175(2) . . . . ?
N2 C8 C9 C10 -0.5(12) . . . . ?
N2 C8 C9 C20 -178.4(9) . . . . ?
N3 C19 C20 C9 -177.2(9) . . . . ?
N3 C21 C22 C23 175.8(10) . . . . ?
N3 C21 C26 C25 -175.5(10) . . . . ?
N4 N5 C34 O2 2.6(12) . . . . ?
N4 N5 C34 C35 -175.8(9) . . . . ?
N5 N4 C33 O2 0.6(11) . . . . ?
N5 N4 C33 C32 177.9(10) . . . . ?
N5 C34 C35 C36 5.7(13) . . . . ?
N5 C34 C35 C46 -173.6(10) . . . . ?
N6 C45 C46 C35 -179.0(9) . . . . ?
N6 C47 C48 C49 179.3(9) . . . . ?
N6 C47 C52 C51 179.9(10) . . . . ?
N7 C53 C54 C55 7.0(19) . . . . ?
N7 C57 C58 O3 -14.2(13) . . . . ?
N7 C57 C58 O4 171.1(9) . . . . ?
C6 C5 C4 C2 0.0 . . . . ?
C6 C7 C6A C5A -69(14) . . . . ?
C6 C7 C6A C1A 120(16) . . . . ?
C5 C6 C1 F1 -178.4(16) . . . . ?
C5 C6 C1 C3 0.0 . . . . ?
C5 C6 C7 O1 -31.1(15) . . . . ?
C5 C6 C7 N1 150.0(12) . . . . ?
C5 C6 C7 C6A 86(15) . . . . ?
C5 C4 C2 C3 0.0 . . . . ?
C4 C2 C3 C1 0.0 . . . . ?
C2 C3 C1 F1 178.5(15) . . . . ?
C2 C3 C1 C6 0.0 . . . . ?
C1 C6 C5 F2 -169.8(17) . . . . ?
C1 C6 C5 C4 0.0 . . . . ?
C1 C6 C7 O1 148.4(10) . . . . ?
C1 C6 C7 N1 -30.5(19) . . . . ?
C1 C6 C7 C6A -95(15) . . . . ?
C7 O1 C8 N2 0.6(10) . . . . ?
C7 O1 C8 C9 -175.1(9) . . . . ?
C7 N1 N2 Ir1 173.5(7) . . . . ?
C7 N1 N2 C8 -0.1(11) . . . . ?
C7 C6 C5 F2 9.7(16) . . . . ?
C7 C6 C5 C4 179.5(13) . . . . ?
C7 C6 C1 F1 2.1(17) . . . . ?
C7 C6 C1 C3 -179.5(13) . . . . ?
C8 O1 C7 N1 -0.7(11) . . . . ?
C8 O1 C7 C6 -179.8(10) . . . . ?
C8 O1 C7 C6A 175.6(19) . . . . ?
C8 C9 C10 Ir1 0.2(10) . . . . ?
C8 C9 C10 C11 -174.4(8) . . . . ?
C8 C9 C20 C19 174.8(9) . . . . ?
C9 C10 C11 C12 -3.2(13) . . . . ?
C10 C9 C20 C19 -2.7(15) . . . . ?
C10 C11 C12 C13 178.1(10) . . . . ?
C10 C11 C12 C19 2.5(14) . . . . ?
C11 C12 C13 C14 4(2) . . . . ?
C11 C12 C13 C18 -176.8(10) . . . . ?
C11 C12 C19 N3 177.5(8) . . . . ?
C11 C12 C19 C20 -1.6(14) . . . . ?
C12 C13 C14 C15 -177.7(13) . . . . ?
C12 C13 C18 N3 0.5(12) . . . . ?
C12 C13 C18 C17 177.8(11) . . . . ?
C12 C19 C20 C9 1.6(13) . . . . ?
C13 C12 C19 N3 0.8(11) . . . . ?
C13 C12 C19 C20 -178.2(9) . . . . ?
C13 C14 C15 C16 -3(2) . . . . ?
C14 C13 C18 N3 -179.8(10) . . . . ?
C14 C13 C18 C17 -2.5(18) . . . . ?
C14 C15 C16 C17 4(2) . . . . ?
C15 C16 C17 C18 -3(2) . . . . ?
C16 C17 C18 N3 179.6(12) . . . . ?
C16 C17 C18 C13 2.9(19) . . . . ?
C18 N3 C19 C12 -0.6(11) . . . . ?
C18 N3 C19 C20 178.4(10) . . . . ?
C18 N3 C21 C22 -73.0(14) . . . . ?
C18 N3 C21 C26 107.1(13) . . . . ?
C18 C13 C14 C15 2.7(18) . . . . ?
C19 N3 C18 C13 0.0(12) . . . . ?
C19 N3 C18 C17 -177.0(11) . . . . ?
C19 N3 C21 C22 117.0(12) . . . . ?
C19 N3 C21 C26 -62.9(14) . . . . ?
C19 C12 C13 C14 179.6(12) . . . . ?
C19 C12 C13 C18 -0.8(11) . . . . ?
C20 C9 C10 Ir1 178.0(8) . . . . ?
C20 C9 C10 C11 3.5(14) . . . . ?
C21 N3 C18 C13 -171.4(10) . . . . ?
C21 N3 C18 C17 11.6(19) . . . . ?
C21 N3 C19 C12 170.8(9) . . . . ?
C21 N3 C19 C20 -10.3(17) . . . . ?
C21 C22 C23 C24 0.2(19) . . . . ?
C22 C21 C26 C25 4.6(17) . . . . ?
C22 C23 C24 C25 3(2) . . . . ?
C23 C24 C25 C26 -3(2) . . . . ?
C24 C25 C26 C21 -1.0(18) . . . . ?
C26 C21 C22 C23 -4.3(16) . . . . ?
C27 C28 C29 C30 2(2) . . . . ?
C27 C32 C33 O2 -136.9(11) . . . . ?
C27 C32 C33 N4 45.9(18) . . . . ?
C28 C27 C32 C31 -2.6(19) . . . . ?
C28 C27 C32 C33 -176.7(11) . . . . ?
C28 C29 C30 C31 0(2) . . . . ?
C29 C30 C31 F4 180.0(12) . . . . ?
C29 C30 C31 C32 -4(2) . . . . ?
C30 C31 C32 C27 5(2) . . . . ?
C30 C31 C32 C33 179.2(12) . . . . ?
C31 C32 C33 O2 49.3(15) . . . . ?
C31 C32 C33 N4 -128.0(13) . . . . ?
C32 C27 C28 C29 -0.8(19) . . . . ?
C33 O2 C34 N5 -2.1(11) . . . . ?
C33 O2 C34 C35 176.1(10) . . . . ?
C33 N4 N5 Ir1 -171.1(7) . . . . ?
C33 N4 N5 C34 -1.9(11) . . . . ?
C34 O2 C33 N4 0.8(11) . . . . ?
C34 O2 C33 C32 -176.8(9) . . . . ?
C34 C35 C36 Ir1 -4.3(11) . . . . ?
C34 C35 C36 C37 -179.8(9) . . . . ?
C34 C35 C46 C45 179.4(9) . . . . ?
C35 C36 C37 C38 -0.8(15) . . . . ?
C36 C35 C46 C45 0.2(15) . . . . ?
C36 C37 C38 C39 -178.9(10) . . . . ?
C36 C37 C38 C45 2.6(15) . . . . ?
C37 C38 C39 C40 4(2) . . . . ?
C37 C38 C39 C44 -178.6(10) . . . . ?
C37 C38 C45 N6 177.4(9) . . . . ?
C37 C38 C45 C46 -2.9(15) . . . . ?
C38 C39 C40 C41 179.0(11) . . . . ?
C38 C39 C44 N6 1.3(11) . . . . ?
C38 C39 C44 C43 179.1(9) . . . . ?
C38 C45 C46 C35 1.5(14) . . . . ?
C39 C38 C45 N6 -1.4(10) . . . . ?
C39 C38 C45 C46 178.2(9) . . . . ?
C39 C40 C41 C42 -0.2(18) . . . . ?
C40 C39 C44 N6 178.7(10) . . . . ?
C40 C39 C44 C43 -3.5(16) . . . . ?
C40 C41 C42 C43 -1(2) . . . . ?
C41 C42 C43 C44 0.1(18) . . . . ?
C42 C43 C44 N6 179.5(11) . . . . ?
C42 C43 C44 C39 2.1(16) . . . . ?
C44 N6 C45 C38 2.3(11) . . . . ?
C44 N6 C45 C46 -177.3(10) . . . . ?
C44 N6 C47 C48 57.8(14) . . . . ?
C44 N6 C47 C52 -124.2(11) . . . . ?
C44 C39 C40 C41 2.4(16) . . . . ?
C45 N6 C44 C39 -2.2(11) . . . . ?
C45 N6 C44 C43 -179.8(10) . . . . ?
C45 N6 C47 C48 -126.5(10) . . . . ?
C45 N6 C47 C52 51.5(14) . . . . ?
C45 C38 C39 C40 -176.9(11) . . . . ?
C45 C38 C39 C44 0.1(11) . . . . ?
C46 C35 C36 Ir1 175.0(8) . . . . ?
C46 C35 C36 C37 -0.6(15) . . . . ?
C47 N6 C44 C39 174.1(9) . . . . ?
C47 N6 C44 C43 -3.5(17) . . . . ?
C47 N6 C45 C38 -174.1(9) . . . . ?
C47 N6 C45 C46 6.3(16) . . . . ?
C47 C48 C49 C50 -1.5(17) . . . . ?
C48 C47 C52 C51 -2.0(16) . . . . ?
C48 C49 C50 C51 2.3(18) . . . . ?
C49 C50 C51 C52 -3(2) . . . . ?
C50 C51 C52 C47 2.9(19) . . . . ?
C52 C47 C48 C49 1.2(15) . . . . ?
C53 N7 C57 C56 0.3(17) . . . . ?
C53 N7 C57 C58 -179.1(9) . . . . ?
C53 C54 C55 C56 -1(3) . . . . ?
C54 C55 C56 C57 -5(3) . . . . ?
C55 C56 C57 N7 6(2) . . . . ?
C55 C56 C57 C58 -175.1(14) . . . . ?
C56 C57 C58 O3 166.4(12) . . . . ?
C56 C57 C58 O4 -8.3(17) . . . . ?
C57 N7 C53 C54 -6.9(17) . . . . ?
F2A C5A C4A C2A 174(4) . . . . ?
F2A C5A C6A C7 15(3) . . . . ?
F2A C5A C6A C1A -174(4) . . . . ?
C5A C4A C2A C3A 0.0 . . . . ?
C4A C5A C6A C7 -171(3) . . . . ?
C4A C5A C6A C1A 0.0 . . . . ?
C4A C2A C3A C1A 0.0 . . . . ?
C2A C3A C1A C6A 0.0 . . . . ?
C2A C3A C1A F1A -174(3) . . . . ?
C3A C1A C6A C7 171(3) . . . . ?
C3A C1A C6A C5A 0.0 . . . . ?
C6A C5A C4A C2A 0.0 . . . . ?
F1A C1A C6A C7 -15(4) . . . . ?
F1A C1A C6A C5A 174(3) . . . . ?

loop_
_smtbx_masks_void_nr
_smtbx_masks_void_average_x
_smtbx_masks_void_average_y
_smtbx_masks_void_average_z
_smtbx_masks_void_volume
_smtbx_masks_void_count_electrons
_smtbx_masks_void_content
1 0.231 0.245 0.356 351.9 132.1 ?
2 -0.231 -0.245 0.644 351.9 132.5 ?
3 0.231 0.255 0.856 351.9 132.3 ?
4 -0.231 0.745 0.144 351.9 132.3 ?
